data_7238635
loop_
_publ_author_name
'Ji, Xiaoyun'
'Duan, Zhiqiang'
'Qian, Yu'
'Han, Jianlin'
'Li, Guigen'
'Pan, Yi'

_publ_section_title
;
 Highly regioselective aminobromination of \a,\b-unsaturated nitro
 compounds with benzyl carbamate/N-bromosuccinimide as nitrogen/bromine
 source
;
_journal_issue 13
_journal_name_full 'RSC Advances'
_journal_page_first 5565
_journal_paper_doi 10.1039/c2ra20490h
_journal_volume 2
_journal_year 2012
_chemical_formula_moiety 'C16 H14 Br2 N2 O4'
_chemical_formula_sum 'C16 H14 Br2 N2 O4'
_chemical_formula_weight 458.09
_space_group_IT_number 15
_space_group_name_Hall '-C 2yc'
_space_group_name_H-M_alt 'C 1 2/c 1'
_symmetry_cell_setting monoclinic
_symmetry_space_group_name_H-M 'C 1 2/c 1'
_atom_sites_solution_hydrogens geom
_atom_sites_solution_primary direct
_atom_sites_solution_secondary difmap
_audit_creation_method SHELXL-97
_cell_angle_alpha 90.00
_cell_angle_beta 123.863(4)
_cell_angle_gamma 90.00
_cell_formula_units_Z 16
_cell_length_a 25.383(8)
_cell_length_b 21.318(7)
_cell_length_c 15.956(5)
_cell_measurement_temperature 296(2)
_cell_volume 7169(4)
_computing_cell_refinement 'Bruker SHELXTL Program'
_computing_data_collection 'Bruker SMART'
_computing_data_reduction Saint
_computing_molecular_graphics 'Bruker SHELXTL Program'
_computing_publication_material 'Bruker SHELXTL Program'
_computing_structure_refinement 'SHELXL-97 (Sheldrick, 1997)'
_computing_structure_solution 'SHELXS-97 (Sheldrick, 1990)'
_diffrn_ambient_temperature 296(2)
_diffrn_measured_fraction_theta_full 0.999
_diffrn_measured_fraction_theta_max 0.999
_diffrn_measurement_device_type 'Bruker Apex II CCD area detector'
_diffrn_measurement_method 'phi and omega scans'
_diffrn_radiation_monochromator graphite
_diffrn_radiation_source 'fine-focus sealed tube'
_diffrn_radiation_type MoK\a
_diffrn_radiation_wavelength 0.71073
_diffrn_reflns_av_R_equivalents 0.1502
_diffrn_reflns_av_sigmaI/netI 0.1453
_diffrn_reflns_limit_h_max 31
_diffrn_reflns_limit_h_min -31
_diffrn_reflns_limit_k_max 26
_diffrn_reflns_limit_k_min -25
_diffrn_reflns_limit_l_max 19
_diffrn_reflns_limit_l_min -19
_diffrn_reflns_number 21761
_diffrn_reflns_theta_full 26.37
_diffrn_reflns_theta_max 26.37
_diffrn_reflns_theta_min 1.36
_exptl_absorpt_coefficient_mu 4.542
_exptl_absorpt_correction_T_max 0.422
_exptl_absorpt_correction_T_min 0.314
_exptl_absorpt_correction_type multi-scan
_exptl_crystal_colour colorless
_exptl_crystal_density_diffrn 1.645
_exptl_crystal_density_meas ?
_exptl_crystal_density_method 'not measured'
_exptl_crystal_description block
_exptl_crystal_F_000 3616.0
_exptl_crystal_size_max 0.50
_exptl_crystal_size_mid 0.22
_exptl_crystal_size_min 0.19
_refine_diff_density_max 0.832
_refine_diff_density_min -0.728
_refine_diff_density_rms 0.117
_refine_ls_extinction_method none
_refine_ls_goodness_of_fit_ref 0.998
_refine_ls_hydrogen_treatment refall
_refine_ls_matrix_type full
_refine_ls_number_parameters 433
_refine_ls_number_reflns 7330
_refine_ls_number_restraints 0
_refine_ls_restrained_S_all 0.998
_refine_ls_R_factor_all 0.1109
_refine_ls_R_factor_gt 0.0489
_refine_ls_shift/su_max 0.001
_refine_ls_shift/su_mean 0.000
_refine_ls_structure_factor_coef Fsqd
_refine_ls_weighting_details 'calc w=1/[\s^2^(Fo^2^)+(0.0232P)^2^+0.0000P] where P=(Fo^2^+2Fc^2^)/3'
_refine_ls_weighting_scheme calc
_refine_ls_wR_factor_gt 0.1084
_refine_ls_wR_factor_ref 0.1187
_reflns_number_gt 3812
_reflns_number_total 7336
_reflns_threshold_expression >2sigma(I)
_cod_data_source_file c2ra20490h.txt
_cod_data_source_block 20111026b_0m
_cod_depositor_comments
;
The following automatic conversions were performed:

data item '_exptl_crystal_density_meas' value 'not measured' was
changed to '?' -- the value is perceived as not measured.

Automatic conversion script
Id: cif_fix_values 6909 2019-04-08 15:41:33Z antanas 
;
_cod_original_sg_symbol_H-M C2/c
_cod_database_code 7238635

loop_
_symmetry_equiv_pos_as_xyz
'x, y, z'
'-x, y, -z+1/2'
'x+1/2, y+1/2, z'
'-x+1/2, y+1/2, -z+1/2'
'-x, -y, -z'
'x, -y, z-1/2'
'-x+1/2, -y+1/2, -z'
'x+1/2, -y+1/2, z-1/2'

loop_
_atom_site_label
_atom_site_type_symbol
_atom_site_fract_x
_atom_site_fract_y
_atom_site_fract_z
_atom_site_U_iso_or_equiv
_atom_site_adp_type
_atom_site_occupancy
_atom_site_symmetry_multiplicity
_atom_site_calc_flag
_atom_site_refinement_flags
Br1 Br 0.62653(3) -0.03452(3) 0.62441(5) 0.04850(19) Uani 1 1 d .
Br2 Br 0.61782(3) 0.10555(3) 0.56088(5) 0.0540(2) Uani 1 1 d .
O1 O 0.81384(18) 0.06183(17) 0.6442(3) 0.0379(9) Uani 1 1 d .
O2 O 0.73983(18) 0.09569(16) 0.4872(3) 0.0370(9) Uani 1 1 d .
O3 O 0.5236(2) 0.0479(2) 0.3603(3) 0.0622(13) Uani 1 1 d .
O4 O 0.5130(2) -0.0333(2) 0.4265(3) 0.0673(13) Uani 1 1 d .
N3 N 0.5407(2) 0.0114(2) 0.4255(4) 0.0381(12) Uani 1 1 d .
N4 N 0.7197(2) 0.01884(19) 0.5630(3) 0.0348(11) Uani 1 1 d .
H4A H 0.7352 -0.0035 0.6167 0.042 Uiso 1 1 calc R
C1 C 0.6212(4) -0.1685(3) 0.3322(5) 0.0617(19) Uani 1 1 d .
H1 H 0.6139 -0.2066 0.2988 0.074 Uiso 1 1 calc R
C2 C 0.5890(4) -0.1167(3) 0.2801(5) 0.061(2) Uani 1 1 d .
H2 H 0.5586 -0.1196 0.2110 0.074 Uiso 1 1 calc R
C3 C 0.6006(3) -0.0597(3) 0.3279(4) 0.0480(16) Uani 1 1 d .
H3 H 0.5796 -0.0240 0.2903 0.058 Uiso 1 1 calc R
C4 C 0.6426(3) -0.0551(2) 0.4295(4) 0.0340(13) Uani 1 1 d .
C5 C 0.6759(3) -0.1081(3) 0.4833(4) 0.0443(15) Uani 1 1 d .
H5 H 0.7060 -0.1054 0.5525 0.053 Uiso 1 1 calc R
C6 C 0.6647(4) -0.1650(3) 0.4346(5) 0.063(2) Uani 1 1 d .
H6 H 0.6865 -0.2007 0.4710 0.076 Uiso 1 1 calc R
C7 C 0.6547(3) 0.0080(2) 0.4807(4) 0.0330(13) Uani 1 1 d .
H7 H 0.6442 0.0400 0.4295 0.040 Uiso 1 1 calc R
C8 C 0.8615(3) 0.1005(3) 0.6462(5) 0.0485(16) Uani 1 1 d .
H8A H 0.8477 0.1439 0.6324 0.058 Uiso 1 1 calc R
H8B H 0.8685 0.0864 0.5953 0.058 Uiso 1 1 calc R
C9 C 0.9211(3) 0.0947(3) 0.7486(4) 0.0415(15) Uani 1 1 d .
C10 C 0.9460(3) 0.0369(3) 0.7891(6) 0.064(2) Uani 1 1 d .
H10 H 0.9262 0.0005 0.7528 0.077 Uiso 1 1 calc R
C11 C 1.0027(4) 0.0336(4) 0.8878(6) 0.077(2) Uani 1 1 d .
H11 H 1.0194 -0.0053 0.9170 0.093 Uiso 1 1 calc R
C12 C 1.0322(4) 0.0860(5) 0.9389(6) 0.078(3) Uani 1 1 d .
H12 H 1.0699 0.0836 1.0024 0.093 Uiso 1 1 calc R
C13 C 1.0066(4) 0.1421(4) 0.8975(6) 0.077(2) Uani 1 1 d .
H13 H 1.0268 0.1784 0.9337 0.092 Uiso 1 1 calc R
C14 C 0.9522(3) 0.1472(3) 0.8045(5) 0.0561(18) Uani 1 1 d .
H14 H 0.9357 0.1867 0.7782 0.067 Uiso 1 1 calc R
C15 C 0.7570(3) 0.0613(2) 0.5602(4) 0.0353(14) Uani 1 1 d .
C31 C 0.6103(2) 0.0199(2) 0.5187(4) 0.0313(13) Uani 1 1 d .
Br3 Br 0.77766(4) 0.26294(3) 0.42439(5) 0.0568(2) Uani 1 1 d .
Br4 Br 0.73585(4) 0.30482(3) 0.20671(5) 0.0610(2) Uani 1 1 d .
O5 O 0.8826(3) 0.2470(2) 0.4036(4) 0.0806(16) Uani 1 1 d .
O6 O 0.8395(2) 0.2009(2) 0.2626(4) 0.0706(14) Uani 1 1 d .
O7 O 0.78349(17) 0.06870(15) 0.2326(3) 0.0339(9) Uani 1 1 d .
O8 O 0.80360(18) 0.03112(14) 0.3798(3) 0.0356(9) Uani 1 1 d .
N1 N 0.7646(2) 0.12674(16) 0.3315(3) 0.0302(11) Uani 1 1 d .
H1A H 0.7715 0.1303 0.3905 0.036 Uiso 1 1 calc R
N2 N 0.8383(3) 0.2274(2) 0.3270(5) 0.0464(13) Uani 1 1 d .
C16 C 0.5338(3) 0.1876(3) 0.1426(7) 0.073(2) Uani 1 1 d .
H16 H 0.4908 0.1895 0.1171 0.088 Uiso 1 1 calc R
C17 C 0.5766(4) 0.1720(3) 0.2407(6) 0.066(2) Uani 1 1 d .
H17 H 0.5620 0.1623 0.2812 0.079 Uiso 1 1 calc R
C18 C 0.6411(3) 0.1701(2) 0.2822(5) 0.0427(15) Uani 1 1 d .
H18 H 0.6697 0.1603 0.3500 0.051 Uiso 1 1 calc R
C19 C 0.6621(3) 0.1829(2) 0.2214(4) 0.0342(14) Uani 1 1 d .
C20 C 0.6190(3) 0.1984(3) 0.1214(4) 0.0477(16) Uani 1 1 d .
H20 H 0.6335 0.2075 0.0805 0.057 Uiso 1 1 calc R
C21 C 0.5548(4) 0.2006(3) 0.0810(5) 0.063(2) Uani 1 1 d .
H21 H 0.5261 0.2106 0.0134 0.076 Uiso 1 1 calc R
C22 C 0.7324(3) 0.1765(2) 0.2588(4) 0.0306(13) Uani 1 1 d .
H22 H 0.7335 0.1659 0.2000 0.037 Uiso 1 1 calc R
C23 C 0.7838(2) 0.0748(2) 0.3078(4) 0.0246(12) Uani 1 1 d .
C24 C 0.8186(3) -0.0288(2) 0.3555(4) 0.0448(16) Uani 1 1 d .
H24A H 0.8482 -0.0233 0.3360 0.054 Uiso 1 1 calc R
H24B H 0.7804 -0.0483 0.2998 0.054 Uiso 1 1 calc R
C25 C 0.8475(3) -0.0696(2) 0.4481(4) 0.0325(13) Uani 1 1 d .
C26 C 0.8227(3) -0.0724(3) 0.5063(5) 0.063(2) Uani 1 1 d .
H26 H 0.7876 -0.0481 0.4891 0.076 Uiso 1 1 calc R
C27 C 0.8495(4) -0.1109(3) 0.5892(6) 0.075(2) Uani 1 1 d .
H27 H 0.8324 -0.1125 0.6277 0.090 Uiso 1 1 calc R
C28 C 0.9001(4) -0.1461(3) 0.6150(5) 0.064(2) Uani 1 1 d .
H28 H 0.9184 -0.1717 0.6718 0.076 Uiso 1 1 calc R
C29 C 0.9249(3) -0.1444(3) 0.5575(6) 0.067(2) Uani 1 1 d .
H29 H 0.9594 -0.1695 0.5745 0.081 Uiso 1 1 calc R
C30 C 0.8988(3) -0.1059(3) 0.4757(5) 0.0493(16) Uani 1 1 d .
H30 H 0.9165 -0.1045 0.4380 0.059 Uiso 1 1 calc R
C32 C 0.7702(3) 0.2379(2) 0.3032(4) 0.0357(13) Uani 1 1 d .

loop_
_atom_site_aniso_label
_atom_site_aniso_U_11
_atom_site_aniso_U_22
_atom_site_aniso_U_33
_atom_site_aniso_U_23
_atom_site_aniso_U_13
_atom_site_aniso_U_12
Br1 0.0471(4) 0.0525(4) 0.0596(4) 0.0175(3) 0.0382(4) 0.0115(3)
Br2 0.0574(5) 0.0362(3) 0.0644(4) -0.0133(3) 0.0315(4) -0.0077(3)
O1 0.026(2) 0.051(2) 0.032(2) 0.0100(17) 0.014(2) -0.0065(18)
O2 0.039(3) 0.047(2) 0.032(2) 0.0130(17) 0.024(2) 0.0032(18)
O3 0.050(3) 0.061(3) 0.049(3) 0.001(2) 0.011(3) 0.020(2)
O4 0.042(3) 0.076(3) 0.077(3) -0.025(3) 0.029(3) -0.022(3)
N3 0.032(3) 0.029(3) 0.055(4) -0.015(2) 0.025(3) -0.003(2)
N4 0.031(3) 0.043(3) 0.028(3) 0.013(2) 0.015(2) -0.002(2)
C1 0.080(6) 0.059(4) 0.058(5) -0.016(4) 0.046(5) 0.001(4)
C2 0.073(5) 0.070(5) 0.039(4) -0.003(3) 0.031(4) 0.012(4)
C3 0.046(4) 0.049(4) 0.038(4) -0.003(3) 0.017(3) 0.007(3)
C4 0.033(4) 0.041(3) 0.032(3) 0.002(2) 0.021(3) 0.002(3)
C5 0.054(4) 0.046(4) 0.040(3) 0.005(3) 0.030(3) 0.007(3)
C6 0.095(6) 0.043(4) 0.066(5) 0.011(3) 0.055(5) 0.021(4)
C7 0.034(4) 0.037(3) 0.033(3) 0.010(2) 0.022(3) 0.003(3)
C8 0.031(4) 0.050(4) 0.061(4) 0.011(3) 0.024(3) -0.008(3)
C9 0.020(3) 0.063(4) 0.043(4) 0.013(3) 0.017(3) 0.001(3)
C10 0.051(5) 0.059(4) 0.087(6) 0.021(4) 0.041(5) 0.016(3)
C11 0.043(5) 0.105(7) 0.074(6) 0.040(5) 0.026(5) 0.030(5)
C12 0.026(5) 0.149(9) 0.046(5) 0.012(5) 0.013(4) 0.004(5)
C13 0.047(5) 0.113(7) 0.064(6) -0.021(5) 0.027(5) -0.030(5)
C14 0.036(4) 0.064(4) 0.057(5) 0.003(3) 0.019(4) -0.013(3)
C15 0.029(4) 0.031(3) 0.042(4) 0.002(3) 0.017(3) 0.003(3)
C31 0.023(3) 0.028(3) 0.032(3) -0.003(2) 0.009(3) -0.004(2)
Br3 0.0814(6) 0.0483(4) 0.0607(4) -0.0246(3) 0.0521(4) -0.0240(3)
Br4 0.0722(5) 0.0312(3) 0.0663(5) 0.0146(3) 0.0304(4) 0.0011(3)
O5 0.052(4) 0.084(4) 0.094(4) -0.014(3) 0.034(3) 0.002(3)
O6 0.079(4) 0.063(3) 0.104(4) -0.021(3) 0.072(3) -0.016(3)
O7 0.038(3) 0.033(2) 0.030(2) -0.0022(16) 0.018(2) 0.0018(17)
O8 0.044(2) 0.0222(18) 0.039(2) 0.0026(16) 0.023(2) 0.0088(17)
N1 0.043(3) 0.018(2) 0.025(2) -0.0007(18) 0.016(2) 0.003(2)
N2 0.056(4) 0.029(3) 0.064(4) -0.006(3) 0.040(4) -0.009(3)
C16 0.031(4) 0.052(4) 0.097(6) 0.007(4) 0.011(5) 0.000(3)
C17 0.054(5) 0.060(4) 0.089(6) 0.016(4) 0.043(5) 0.001(4)
C18 0.039(4) 0.043(3) 0.049(4) 0.012(3) 0.026(3) 0.002(3)
C19 0.031(4) 0.020(3) 0.036(3) 0.000(2) 0.009(3) -0.001(2)
C20 0.060(5) 0.049(4) 0.034(4) 0.000(3) 0.026(4) 0.003(3)
C21 0.048(5) 0.070(5) 0.049(4) 0.002(4) 0.013(4) 0.003(4)
C22 0.039(4) 0.023(3) 0.033(3) 0.001(2) 0.022(3) 0.000(2)
C23 0.020(3) 0.021(3) 0.026(3) -0.002(2) 0.009(3) -0.005(2)
C24 0.070(5) 0.025(3) 0.047(4) -0.001(2) 0.038(4) 0.008(3)
C25 0.039(4) 0.019(3) 0.041(3) -0.006(2) 0.024(3) -0.003(2)
C26 0.075(5) 0.056(4) 0.091(5) 0.027(4) 0.066(5) 0.032(4)
C27 0.105(7) 0.065(5) 0.089(6) 0.037(4) 0.076(5) 0.035(5)
C28 0.088(6) 0.044(4) 0.056(5) 0.023(3) 0.038(5) 0.016(4)
C29 0.057(5) 0.052(4) 0.078(5) 0.012(4) 0.028(4) 0.026(4)
C30 0.050(4) 0.051(4) 0.062(4) 0.005(3) 0.040(4) 0.008(3)
C32 0.042(4) 0.028(3) 0.044(3) -0.002(2) 0.027(3) 0.000(3)

loop_
_atom_type_symbol
_atom_type_description
_atom_type_scat_dispersion_real
_atom_type_scat_dispersion_imag
_atom_type_scat_source
C C 0.0033 0.0016 'International Tables Vol C Tables 4.2.6.8 and 6.1.1.4'
H H 0.0000 0.0000 'International Tables Vol C Tables 4.2.6.8 and 6.1.1.4'
Br Br -0.2901 2.4595 'International Tables Vol C Tables 4.2.6.8 and 6.1.1.4'
N N 0.0061 0.0033 'International Tables Vol C Tables 4.2.6.8 and 6.1.1.4'
O O 0.0106 0.0060 'International Tables Vol C Tables 4.2.6.8 and 6.1.1.4'

loop_
_geom_angle_atom_site_label_1
_geom_angle_atom_site_label_2
_geom_angle_atom_site_label_3
_geom_angle
C15 O1 C8 117.1(4)
O3 N3 O4 128.0(6)
O3 N3 C31 115.5(5)
O4 N3 C31 116.4(5)
C15 N4 C7 123.6(4)
C15 N4 H4A 118.2
C7 N4 H4A 118.2
C2 C1 C6 119.8(6)
C2 C1 H1 120.1
C6 C1 H1 120.1
C1 C2 C3 120.8(6)
C1 C2 H2 119.6
C3 C2 H2 119.6
C4 C3 C2 120.5(6)
C4 C3 H3 119.8
C2 C3 H3 119.8
C3 C4 C5 118.9(5)
C3 C4 C7 119.8(5)
C5 C4 C7 121.3(5)
C6 C5 C4 120.2(6)
C6 C5 H5 119.9
C4 C5 H5 119.9
C1 C6 C5 119.8(6)
C1 C6 H6 120.1
C5 C6 H6 120.1
N4 C7 C4 114.7(4)
N4 C7 C31 109.1(4)
C4 C7 C31 112.2(4)
N4 C7 H7 106.8
C4 C7 H7 106.8
C31 C7 H7 106.8
O1 C8 C9 107.6(5)
O1 C8 H8A 110.2
C9 C8 H8A 110.2
O1 C8 H8B 110.2
C9 C8 H8B 110.2
H8A C8 H8B 108.5
C10 C9 C14 118.7(6)
C10 C9 C8 120.7(6)
C14 C9 C8 120.6(6)
C9 C10 C11 118.8(7)
C9 C10 H10 120.6
C11 C10 H10 120.6
C12 C11 C10 120.6(7)
C12 C11 H11 119.7
C10 C11 H11 119.7
C11 C12 C13 119.3(7)
C11 C12 H12 120.3
C13 C12 H12 120.3
C12 C13 C14 121.8(8)
C12 C13 H13 119.1
C14 C13 H13 119.1
C13 C14 C9 120.8(7)
C13 C14 H14 119.6
C9 C14 H14 119.6
O2 C15 O1 124.8(5)
O2 C15 N4 123.6(5)
O1 C15 N4 111.6(5)
N3 C31 C7 106.8(4)
N3 C31 Br1 110.2(4)
C7 C31 Br1 113.5(3)
N3 C31 Br2 106.5(3)
C7 C31 Br2 109.7(3)
Br1 C31 Br2 109.9(3)
C23 O8 C24 114.4(4)
C23 N1 C22 120.7(4)
C23 N1 H1A 119.7
C22 N1 H1A 119.7
O5 N2 O6 126.3(6)
O5 N2 C32 119.1(5)
O6 N2 C32 114.6(5)
C17 C16 C21 119.4(7)
C17 C16 H16 120.3
C21 C16 H16 120.3
C16 C17 C18 122.1(7)
C16 C17 H17 119.0
C18 C17 H17 119.0
C19 C18 C17 118.6(6)
C19 C18 H18 120.7
C17 C18 H18 120.7
C18 C19 C20 119.8(6)
C18 C19 C22 122.1(5)
C20 C19 C22 118.0(6)
C21 C20 C19 121.1(6)
C21 C20 H20 119.5
C19 C20 H20 119.5
C20 C21 C16 119.0(6)
C20 C21 H21 120.5
C16 C21 H21 120.5
N1 C22 C19 113.0(4)
N1 C22 C32 109.0(4)
C19 C22 C32 113.2(4)
N1 C22 H22 107.1
C19 C22 H22 107.1
C32 C22 H22 107.1
O7 C23 O8 124.9(5)
O7 C23 N1 124.5(4)
O8 C23 N1 110.6(4)
O8 C24 C25 107.7(4)
O8 C24 H24A 110.2
C25 C24 H24A 110.2
O8 C24 H24B 110.2
C25 C24 H24B 110.2
H24A C24 H24B 108.5
C30 C25 C26 118.0(5)
C30 C25 C24 120.1(5)
C26 C25 C24 121.9(5)
C27 C26 C25 120.4(6)
C27 C26 H26 119.8
C25 C26 H26 119.8
C28 C27 C26 120.6(7)
C28 C27 H27 119.7
C26 C27 H27 119.7
C27 C28 C29 119.8(6)
C27 C28 H28 120.1
C29 C28 H28 120.1
C30 C29 C28 120.0(6)
C30 C29 H29 120.0
C28 C29 H29 120.0
C29 C30 C25 121.3(6)
C29 C30 H30 119.4
C25 C30 H30 119.4
C22 C32 N2 108.1(4)
C22 C32 Br3 112.8(4)
N2 C32 Br3 108.7(4)
C22 C32 Br4 112.0(4)
N2 C32 Br4 104.4(3)
Br3 C32 Br4 110.4(2)

loop_
_geom_bond_atom_site_label_1
_geom_bond_atom_site_label_2
_geom_bond_distance
Br1 C31 1.894(5)
Br2 C31 1.918(5)
O1 C15 1.313(6)
O1 C8 1.450(6)
O2 C15 1.232(6)
O3 N3 1.172(6)
O4 N3 1.189(6)
N3 C31 1.563(7)
N4 C15 1.328(7)
N4 C7 1.444(7)
N4 H4A 0.8600
C1 C2 1.350(8)
C1 C6 1.373(9)
C1 H1 0.9300
C2 C3 1.378(8)
C2 H2 0.9300
C3 C4 1.359(7)
C3 H3 0.9300
C4 C5 1.387(7)
C4 C7 1.514(7)
C5 C6 1.381(8)
C5 H5 0.9300
C6 H6 0.9300
C7 C31 1.569(8)
C7 H7 0.9800
C8 C9 1.490(8)
C8 H8A 0.9700
C8 H8B 0.9700
C9 C10 1.370(8)
C9 C14 1.374(8)
C10 C11 1.425(10)
C10 H10 0.9300
C11 C12 1.339(10)
C11 H11 0.9300
C12 C13 1.347(10)
C12 H12 0.9300
C13 C14 1.355(9)
C13 H13 0.9300
C14 H14 0.9300
Br3 C32 1.911(5)
Br4 C32 1.916(5)
O5 N2 1.184(6)
O6 N2 1.189(6)
O7 C23 1.201(6)
O8 C23 1.340(6)
O8 C24 1.446(6)
N1 C23 1.348(6)
N1 C22 1.443(6)
N1 H1A 0.8600
N2 C32 1.565(8)
C16 C17 1.359(10)
C16 C21 1.382(11)
C16 H16 0.9300
C17 C18 1.383(9)
C17 H17 0.9300
C18 C19 1.370(8)
C18 H18 0.9300
C19 C20 1.381(8)
C19 C22 1.540(8)
C20 C21 1.380(9)
C20 H20 0.9300
C21 H21 0.9300
C22 C32 1.542(7)
C22 H22 0.9800
C24 C25 1.505(7)
C24 H24A 0.9700
C24 H24B 0.9700
C25 C30 1.362(8)
C25 C26 1.384(8)
C26 C27 1.372(9)
C26 H26 0.9300
C27 C28 1.338(10)
C27 H27 0.9300
C28 C29 1.372(10)
C28 H28 0.9300
C29 C30 1.361(8)
C29 H29 0.9300
C30 H30 0.9300

loop_
_geom_torsion_atom_site_label_1
_geom_torsion_atom_site_label_2
_geom_torsion_atom_site_label_3
_geom_torsion_atom_site_label_4
_geom_torsion
C6 C1 C2 C3 2.0(12)
C1 C2 C3 C4 -3.2(11)
C2 C3 C4 C5 3.4(10)
C2 C3 C4 C7 -180.0(6)
C3 C4 C5 C6 -2.4(9)
C7 C4 C5 C6 -179.0(6)
C2 C1 C6 C5 -1.0(12)
C4 C5 C6 C1 1.2(10)
C15 N4 C7 C4 112.6(6)
C15 N4 C7 C31 -120.6(5)
C3 C4 C7 N4 -142.6(5)
C5 C4 C7 N4 33.9(7)
C3 C4 C7 C31 92.1(6)
C5 C4 C7 C31 -91.3(6)
C15 O1 C8 C9 178.9(5)
O1 C8 C9 C10 52.8(8)
O1 C8 C9 C14 -127.0(6)
C14 C9 C10 C11 0.6(10)
C8 C9 C10 C11 -179.2(6)
C9 C10 C11 C12 -1.9(12)
C10 C11 C12 C13 2.2(13)
C11 C12 C13 C14 -1.1(13)
C12 C13 C14 C9 -0.3(12)
C10 C9 C14 C13 0.5(10)
C8 C9 C14 C13 -179.7(7)
C8 O1 C15 O2 -7.6(8)
C8 O1 C15 N4 172.4(5)
C7 N4 C15 O2 0.0(9)
C7 N4 C15 O1 -180.0(4)
O3 N3 C31 C7 -64.7(6)
O4 N3 C31 C7 110.8(5)
O3 N3 C31 Br1 171.6(4)
O4 N3 C31 Br1 -12.9(6)
O3 N3 C31 Br2 52.4(5)
O4 N3 C31 Br2 -132.1(4)
N4 C7 C31 N3 176.8(4)
C4 C7 C31 N3 -54.9(5)
N4 C7 C31 Br1 -61.6(5)
C4 C7 C31 Br1 66.7(5)
N4 C7 C31 Br2 61.8(4)
C4 C7 C31 Br2 -169.9(3)
C21 C16 C17 C18 1.6(11)
C16 C17 C18 C19 -1.6(10)
C17 C18 C19 C20 1.2(8)
C17 C18 C19 C22 -174.8(5)
C18 C19 C20 C21 -0.7(9)
C22 C19 C20 C21 175.4(5)
C19 C20 C21 C16 0.7(10)
C17 C16 C21 C20 -1.1(10)
C23 N1 C22 C19 111.3(5)
C23 N1 C22 C32 -121.9(5)
C18 C19 C22 N1 32.9(7)
C20 C19 C22 N1 -143.1(5)
C18 C19 C22 C32 -91.7(6)
C20 C19 C22 C32 92.3(6)
C24 O8 C23 O7 -6.7(7)
C24 O8 C23 N1 173.5(5)
C22 N1 C23 O7 9.6(8)
C22 N1 C23 O8 -170.6(4)
C23 O8 C24 C25 173.0(4)
O8 C24 C25 C30 -137.8(5)
O8 C24 C25 C26 43.4(8)
C30 C25 C26 C27 0.0(10)
C24 C25 C26 C27 178.8(6)
C25 C26 C27 C28 0.1(12)
C26 C27 C28 C29 -0.8(12)
C27 C28 C29 C30 1.4(11)
C28 C29 C30 C25 -1.2(10)
C26 C25 C30 C29 0.5(9)
C24 C25 C30 C29 -178.3(6)
N1 C22 C32 N2 59.6(5)
C19 C22 C32 N2 -173.7(4)
N1 C22 C32 Br3 -60.7(5)
C19 C22 C32 Br3 66.0(5)
N1 C22 C32 Br4 174.0(3)
C19 C22 C32 Br4 -59.3(5)
O5 N2 C32 C22 -137.6(5)
O6 N2 C32 C22 44.1(6)
O5 N2 C32 Br3 -14.8(6)
O6 N2 C32 Br3 166.9(4)
O5 N2 C32 Br4 103.0(5)
O6 N2 C32 Br4 -75.3(5)
